data_7156501
loop_
_publ_author_name
'Fesenko, Anastasia A.'
'Grigoriev, Mikhail S.'
'Shutalev, Anatoly D.'

_publ_section_title
;
 A convenient stereoselective access to novel
 1,2,4-triazepan-3-ones/thiones via reduction or reductive alkylation of
 7-membered cyclic semicarbazones and thiosemicarbazones.
;
_journal_issue 43
_journal_name_full 'Organic &amp; biomolecular chemistry'
_journal_page_first 8072
_journal_page_last 8089
_journal_paper_doi 10.1039/c8ob01766b
_journal_volume 16
_journal_year 2018
_chemical_formula_sum 'C10 H19 N3 S'
_chemical_formula_weight 213.34
_space_group_crystal_system monoclinic
_space_group_IT_number 15
_space_group_name_Hall '-C 2yc'
_space_group_name_H-M_alt 'C 1 2/c 1'
_symmetry_space_group_name_Hall '-C 2yc'
_symmetry_space_group_name_H-M 'C 1 2/c 1'
_atom_sites_solution_hydrogens mixed
_audit_creation_method SHELXL-2014
_audit_update_record
;
2018-01-24 deposited with the CCDC.
2018-10-08 downloaded from the CCDC.
;
_cell_angle_alpha 90
_cell_angle_beta 105.340(3)
_cell_angle_gamma 90
_cell_formula_units_Z 8
_cell_length_a 22.7327(10)
_cell_length_b 9.7061(4)
_cell_length_c 10.6589(4)
_cell_measurement_reflns_used 5378
_cell_measurement_temperature 100(2)
_cell_measurement_theta_max 34.62
_cell_measurement_theta_min 3.19
_cell_volume 2268.05(16)
_computing_structure_refinement 'SHELXL-2014 (Sheldrick, 2014)'
_diffrn_ambient_temperature 100(2)
_diffrn_measured_fraction_theta_full 0.993
_diffrn_measured_fraction_theta_max 0.997
_diffrn_measurement_device_type 'Bruker KAPPA APEX II area-detector diffractometer'
_diffrn_radiation_type MoK\a
_diffrn_radiation_wavelength 0.71073
_diffrn_reflns_av_R_equivalents 0.0441
_diffrn_reflns_av_unetI/netI 0.0463
_diffrn_reflns_Laue_measured_fraction_full 0.993
_diffrn_reflns_Laue_measured_fraction_max 0.997
_diffrn_reflns_limit_h_max 36
_diffrn_reflns_limit_h_min -36
_diffrn_reflns_limit_k_max 15
_diffrn_reflns_limit_k_min -11
_diffrn_reflns_limit_l_max 17
_diffrn_reflns_limit_l_min -16
_diffrn_reflns_number 20768
_diffrn_reflns_point_group_measured_fraction_full 0.993
_diffrn_reflns_point_group_measured_fraction_max 0.997
_diffrn_reflns_theta_full 25.242
_diffrn_reflns_theta_max 34.999
_diffrn_reflns_theta_min 4.199
_exptl_absorpt_coefficient_mu 0.253
_exptl_absorpt_correction_type none
_exptl_crystal_colour colourless
_exptl_crystal_density_diffrn 1.250
_exptl_crystal_description fragment
_exptl_crystal_F_000 928
_exptl_crystal_size_max 0.44
_exptl_crystal_size_mid 0.36
_exptl_crystal_size_min 0.24
_refine_diff_density_max 0.465
_refine_diff_density_min -0.279
_refine_diff_density_rms 0.063
_refine_ls_extinction_method none
_refine_ls_goodness_of_fit_ref 1.028
_refine_ls_hydrogen_treatment mixed
_refine_ls_matrix_type full
_refine_ls_number_parameters 139
_refine_ls_number_reflns 4986
_refine_ls_number_restraints 0
_refine_ls_restrained_S_all 1.028
_refine_ls_R_factor_all 0.0577
_refine_ls_R_factor_gt 0.0366
_refine_ls_shift/su_max 0.001
_refine_ls_shift/su_mean 0.000
_refine_ls_structure_factor_coef Fsqd
_refine_ls_weighting_details 'w=1/[\s^2^(Fo^2^)+(0.0434P)^2^+0.4875P] where P=(Fo^2^+2Fc^2^)/3'
_refine_ls_weighting_scheme calc
_refine_ls_wR_factor_gt 0.0839
_refine_ls_wR_factor_ref 0.0935
_reflns_Friedel_coverage 0.000
_reflns_number_gt 3779
_reflns_number_total 4986
_reflns_threshold_expression 'I > 2\s(I)'
_cod_data_source_file c8ob01766b2.cif
_cod_data_source_block No_11_LT
_cod_depositor_comments 'Adding full bibliography for 7156500--7156504.cif.'
_cod_database_code 7156501
_shelx_space_group_comment
;
The symmetry employed for this shelxl refinement is uniquely defined
by the following loop, which should always be used as a source of
symmetry information in preference to the above space-group names.
They are only intended as comments.
;
_shelxl_version_number 2014-3

loop_
_space_group_symop_operation_xyz
'x, y, z'
'-x, y, -z+1/2'
'x+1/2, y+1/2, z'
'-x+1/2, y+1/2, -z+1/2'
'-x, -y, -z'
'x, -y, z-1/2'
'-x+1/2, -y+1/2, -z'
'x+1/2, -y+1/2, z-1/2'

loop_
_atom_site_label
_atom_site_type_symbol
_atom_site_fract_x
_atom_site_fract_y
_atom_site_fract_z
_atom_site_U_iso_or_equiv
_atom_site_adp_type
_atom_site_occupancy
_atom_site_site_symmetry_order
_atom_site_calc_flag
_atom_site_refinement_flags_posn
_atom_site_refinement_flags_adp
S1 S 0.44194(2) 0.83177(2) 0.37747(2) 0.01301(6) Uani 1 1 d . .
N1 N 0.56632(4) 0.82792(8) 0.71149(7) 0.01162(14) Uani 1 1 d . .
H1 H 0.5766(6) 0.9103(14) 0.6900(12) 0.019(3) Uiso 1 1 d . .
N2 N 0.51425(4) 0.78737(9) 0.61135(7) 0.01307(15) Uani 1 1 d . .
H2 H 0.4805(7) 0.8090(14) 0.6328(14) 0.027(4) Uiso 1 1 d . .
N4 N 0.56042(4) 0.77017(8) 0.44070(7) 0.01225(15) Uani 1 1 d . .
H4 H 0.5551(7) 0.7837(15) 0.3581(14) 0.028(4) Uiso 1 1 d . .
C3 C 0.51061(4) 0.79592(9) 0.48223(8) 0.01054(15) Uani 1 1 d . .
C5 C 0.61018(4) 0.67140(9) 0.49950(8) 0.01138(15) Uani 1 1 d . .
C6 C 0.65113(4) 0.72246(9) 0.63079(8) 0.01159(16) Uani 1 1 d . .
H6A H 0.6838 0.6515 0.6597 0.014 Uiso 1 1 calc R U
C7 C 0.61764(4) 0.73074(10) 0.73877(8) 0.01234(16) Uani 1 1 d . .
H7A H 0.6015 0.6370 0.7500 0.015 Uiso 1 1 calc R U
C8 C 0.66198(5) 0.77312(12) 0.86825(9) 0.01859(19) Uani 1 1 d . .
H8A H 0.6392 0.7825 0.9351 0.022 Uiso 1 1 calc R U
H8B H 0.6928 0.6997 0.8969 0.022 Uiso 1 1 calc R U
C9 C 0.69427(5) 0.90846(12) 0.85782(10) 0.0227(2) Uani 1 1 d . .
H9A H 0.7241 0.9289 0.9419 0.027 Uiso 1 1 calc R U
H9B H 0.6640 0.9842 0.8385 0.027 Uiso 1 1 calc R U
C10 C 0.72732(5) 0.90025(13) 0.75049(11) 0.0252(2) Uani 1 1 d . .
H10A H 0.7455 0.9910 0.7410 0.030 Uiso 1 1 calc R U
H10B H 0.7608 0.8321 0.7752 0.030 Uiso 1 1 calc R U
C11 C 0.68386(5) 0.85846(10) 0.62067(10) 0.01641(18) Uani 1 1 d . .
H11A H 0.7072 0.8488 0.5547 0.020 Uiso 1 1 calc R U
H11B H 0.6532 0.9320 0.5912 0.020 Uiso 1 1 calc R U
C12 C 0.64798(5) 0.65582(10) 0.40037(9) 0.01637(18) Uani 1 1 d . .
H12A H 0.6816 0.5914 0.4343 0.025 Uiso 1 1 calc R U
H12B H 0.6220 0.6203 0.3183 0.025 Uiso 1 1 calc R U
H12C H 0.6645 0.7457 0.3853 0.025 Uiso 1 1 calc R U
C13 C 0.58272(5) 0.52991(10) 0.51429(10) 0.01753(19) Uani 1 1 d . .
H13A H 0.6155 0.4650 0.5530 0.026 Uiso 1 1 calc R U
H13B H 0.5552 0.5382 0.5707 0.026 Uiso 1 1 calc R U
H13C H 0.5599 0.4961 0.4286 0.026 Uiso 1 1 calc R U

loop_
_atom_site_aniso_label
_atom_site_aniso_U_11
_atom_site_aniso_U_22
_atom_site_aniso_U_33
_atom_site_aniso_U_23
_atom_site_aniso_U_13
_atom_site_aniso_U_12
S1 0.01169(10) 0.01579(11) 0.01089(10) 0.00054(8) 0.00183(7) 0.00242(8)
N1 0.0104(3) 0.0134(4) 0.0104(3) 0.0001(3) 0.0016(3) 0.0005(3)
N2 0.0100(3) 0.0202(4) 0.0091(3) -0.0004(3) 0.0027(3) -0.0003(3)
N4 0.0117(3) 0.0156(4) 0.0098(3) 0.0016(3) 0.0036(3) 0.0030(3)
C3 0.0109(4) 0.0103(4) 0.0104(3) 0.0002(3) 0.0028(3) 0.0004(3)
C5 0.0107(4) 0.0110(4) 0.0127(4) -0.0002(3) 0.0037(3) 0.0011(3)
C6 0.0106(4) 0.0121(4) 0.0118(4) 0.0006(3) 0.0024(3) 0.0011(3)
C7 0.0130(4) 0.0126(4) 0.0112(4) 0.0028(3) 0.0029(3) 0.0015(3)
C8 0.0168(4) 0.0252(5) 0.0118(4) 0.0002(4) 0.0003(3) 0.0056(4)
C9 0.0176(5) 0.0286(6) 0.0193(5) -0.0097(4) 0.0003(4) -0.0010(4)
C10 0.0171(5) 0.0316(6) 0.0267(5) -0.0105(4) 0.0056(4) -0.0101(4)
C11 0.0152(4) 0.0168(4) 0.0186(4) -0.0030(3) 0.0068(3) -0.0051(3)
C12 0.0147(4) 0.0205(5) 0.0151(4) -0.0019(3) 0.0060(3) 0.0036(4)
C13 0.0185(5) 0.0114(4) 0.0231(5) -0.0029(3) 0.0060(4) -0.0024(3)

loop_
_atom_type_symbol
_atom_type_description
_atom_type_scat_dispersion_real
_atom_type_scat_dispersion_imag
_atom_type_scat_source
C C 0.0033 0.0016 'International Tables Vol C Tables 4.2.6.8 and 6.1.1.4'
H H 0.0000 0.0000 'International Tables Vol C Tables 4.2.6.8 and 6.1.1.4'
N N 0.0061 0.0033 'International Tables Vol C Tables 4.2.6.8 and 6.1.1.4'
S S 0.1246 0.1234 'International Tables Vol C Tables 4.2.6.8 and 6.1.1.4'

loop_
_geom_angle_atom_site_label_1
_geom_angle_atom_site_label_2
_geom_angle_atom_site_label_3
_geom_angle
N2 N1 C7 115.49(7)
N2 N1 H1 106.3(9)
C7 N1 H1 112.6(8)
C3 N2 N1 123.92(7)
C3 N2 H2 115.1(9)
N1 N2 H2 110.3(9)
C3 N4 C5 126.42(7)
C3 N4 H4 113.8(10)
C5 N4 H4 114.3(10)
N4 C3 N2 119.43(8)
N4 C3 S1 121.98(7)
N2 C3 S1 118.53(6)
N4 C5 C13 109.59(8)
N4 C5 C12 105.96(7)
C13 C5 C12 107.43(7)
N4 C5 C6 112.58(7)
C13 C5 C6 111.01(7)
C12 C5 C6 110.03(7)
C11 C6 C7 110.64(7)
C11 C6 C5 113.60(7)
C7 C6 C5 113.29(7)
C11 C6 H6A 106.2
C7 C6 H6A 106.2
C5 C6 H6A 106.2
N1 C7 C8 107.72(8)
N1 C7 C6 114.16(7)
C8 C7 C6 110.43(8)
N1 C7 H7A 108.1
C8 C7 H7A 108.1
C6 C7 H7A 108.1
C9 C8 C7 112.35(8)
C9 C8 H8A 109.1
C7 C8 H8A 109.1
C9 C8 H8B 109.1
C7 C8 H8B 109.1
H8A C8 H8B 107.9
C8 C9 C10 110.59(9)
C8 C9 H9A 109.5
C10 C9 H9A 109.5
C8 C9 H9B 109.5
C10 C9 H9B 109.5
H9A C9 H9B 108.1
C11 C10 C9 111.33(9)
C11 C10 H10A 109.4
C9 C10 H10A 109.4
C11 C10 H10B 109.4
C9 C10 H10B 109.4
H10A C10 H10B 108.0
C10 C11 C6 112.00(8)
C10 C11 H11A 109.2
C6 C11 H11A 109.2
C10 C11 H11B 109.2
C6 C11 H11B 109.2
H11A C11 H11B 107.9
C5 C12 H12A 109.5
C5 C12 H12B 109.5
H12A C12 H12B 109.5
C5 C12 H12C 109.5
H12A C12 H12C 109.5
H12B C12 H12C 109.5
C5 C13 H13A 109.5
C5 C13 H13B 109.5
H13A C13 H13B 109.5
C5 C13 H13C 109.5
H13A C13 H13C 109.5
H13B C13 H13C 109.5

loop_
_geom_bond_atom_site_label_1
_geom_bond_atom_site_label_2
_geom_bond_distance
S1 C3 1.6977(9)
N1 N2 1.4238(11)
N1 C7 1.4682(12)
N1 H1 0.880(14)
N2 C3 1.3592(11)
N2 H2 0.882(15)
N4 C3 1.3438(11)
N4 C5 1.4887(12)
N4 H4 0.866(14)
C5 C13 1.5338(13)
C5 C12 1.5357(12)
C5 C6 1.5432(13)
C6 C11 1.5330(13)
C6 C7 1.5409(12)
C6 H6A 1.0000
C7 C8 1.5342(13)
C7 H7A 1.0000
C8 C9 1.5232(16)
C8 H8A 0.9900
C8 H8B 0.9900
C9 C10 1.5279(15)
C9 H9A 0.9900
C9 H9B 0.9900
C10 C11 1.5272(15)
C10 H10A 0.9900
C10 H10B 0.9900
C11 H11A 0.9900
C11 H11B 0.9900
C12 H12A 0.9800
C12 H12B 0.9800
C12 H12C 0.9800
C13 H13A 0.9800
C13 H13B 0.9800
C13 H13C 0.9800

loop_
_geom_hbond_atom_site_label_D
_geom_hbond_atom_site_label_H
_geom_hbond_atom_site_label_A
_geom_hbond_distance_DH
_geom_hbond_distance_HA
_geom_hbond_distance_DA
_geom_hbond_angle_DHA
_geom_hbond_site_symmetry_A
N1 H1 S1 0.880(14) 2.608(14) 3.4279(9) 155.4(11) 5_676
N2 H2 N1 0.882(15) 2.204(15) 2.9842(11) 147.4(13) 2_656
N4 H4 S1 0.866(14) 2.572(14) 3.4300(8) 170.7(13) 2_655

loop_
_geom_torsion_atom_site_label_1
_geom_torsion_atom_site_label_2
_geom_torsion_atom_site_label_3
_geom_torsion_atom_site_label_4
_geom_torsion
C7 N1 N2 C3 -77.03(11)
C5 N4 C3 N2 32.18(13)
C5 N4 C3 S1 -144.90(8)
N1 N2 C3 N4 36.40(13)
N1 N2 C3 S1 -146.42(8)
C3 N4 C5 C13 51.91(12)
C3 N4 C5 C12 167.53(9)
C3 N4 C5 C6 -72.16(11)
N4 C5 C6 C11 -61.10(10)
C13 C5 C6 C11 175.62(7)
C12 C5 C6 C11 56.83(10)
N4 C5 C6 C7 66.26(9)
C13 C5 C6 C7 -57.02(10)
C12 C5 C6 C7 -175.80(7)
N2 N1 C7 C8 -166.37(7)
N2 N1 C7 C6 70.62(10)
C11 C6 C7 N1 66.79(10)
C5 C6 C7 N1 -62.10(10)
C11 C6 C7 C8 -54.74(10)
C5 C6 C7 C8 176.36(8)
N1 C7 C8 C9 -69.31(10)
C6 C7 C8 C9 55.96(11)
C7 C8 C9 C10 -55.93(12)
C8 C9 C10 C11 55.04(13)
C9 C10 C11 C6 -55.59(12)
C7 C6 C11 C10 55.33(11)
C5 C6 C11 C10 -175.95(8)
